data_4020253
loop_
_publ_author_name
'Efra\'in Barrag\'an'
'Horacio F. Olivo'
'Mois\'es Romero-Ortega'
'Seth Sarduy'

_journal_name_full 'Journal of Organic Chemistry'
_journal_page_first 4214
_journal_page_last 4217
_journal_paper_doi 10.1021/jo050188a
_journal_volume 70
_journal_year 2005
_chemical_formula_moiety 'C21 H26 N2 O2 S2'
_chemical_formula_sum 'C21 H26 N2 O2 S2'
_chemical_formula_weight 402.56
_space_group_IT_number 4
_symmetry_cell_setting monoclinic
_symmetry_space_group_name_Hall 'P 2yb'
_symmetry_space_group_name_H-M 'P 1 21 1'
_cell_angle_alpha 90.00
_cell_angle_beta 92.559(5)
_cell_angle_gamma 90.00
_cell_formula_units_Z 2
_cell_length_a 11.2195(11)
_cell_length_b 7.1810(7)
_cell_length_c 12.8680(13)
_cell_measurement_temperature 190(2)
_cell_volume 1035.71(18)
_diffrn_ambient_temperature 190(2)
_exptl_crystal_density_diffrn 1.291
_cod_depositor_comments
;
The following automatic conversions were performed:
'_symmetry_cell_setting' value 'Monoclinic' changed to 'monoclinic'
according to '/home/saulius/struct/CIF-dictionaries/cif_core.dic'
dictionary named 'cif_core.dic' version 2.4.1 from 2010-06-29.

Automatic conversion script
Id: cif_fix_enum 1527 2010-12-29 10:47:43Z saulius 
;
_cod_original_sg_symbol_H-M 'P 21'
_cod_database_code 4020253

loop_
_symmetry_equiv_pos_as_xyz
'x, y, z'
'-x, y+1/2, -z'

loop_
_atom_site_label
_atom_site_type_symbol
_atom_site_fract_x
_atom_site_fract_y
_atom_site_fract_z
_atom_site_U_iso_or_equiv
_atom_site_adp_type
_atom_site_occupancy
_atom_site_symmetry_multiplicity
_atom_site_calc_flag
_atom_site_refinement_flags
_atom_site_disorder_assembly
_atom_site_disorder_group
C1 C 0.75566(11) 0.2219(2) 0.59378(9) 0.0295(2) Uani 1 1 d . . .
O1 O 0.82718(9) 0.33494(15) 0.62720(7) 0.0392(2) Uani 1 1 d . . .
C2 C 0.69688(12) 0.08370(18) 0.66337(10) 0.0319(3) Uani 1 1 d . . .
H2A H 0.7369 -0.0386 0.6580 0.038 Uiso 1 1 calc R . .
H2B H 0.6123 0.0680 0.6396 0.038 Uiso 1 1 calc R . .
C3 C 0.70302(10) 0.14720(16) 0.77686(9) 0.0250(2) Uani 1 1 d . . .
H3 H 0.7882 0.1583 0.8026 0.030 Uiso 1 1 calc R . .
C4 C 0.63638(12) 0.33090(18) 0.79616(11) 0.0331(3) Uani 1 1 d . . .
H4A H 0.6829 0.4103 0.8461 0.040 Uiso 1 1 calc R . .
H4B H 0.6227 0.4005 0.7303 0.040 Uiso 1 1 calc R . .
C5 C 0.51855(12) 0.27458(18) 0.84052(11) 0.0325(3) Uani 1 1 d . . .
H5A H 0.5002 0.3545 0.9004 0.039 Uiso 1 1 calc R . .
H5B H 0.4527 0.2854 0.7870 0.039 Uiso 1 1 calc R . .
C6 C 0.53488(10) 0.07506(18) 0.87435(9) 0.0271(2) Uani 1 1 d . . .
O6 O 0.46536(9) -0.01819(16) 0.92325(8) 0.0416(2) Uani 1 1 d . . .
N7 N 0.64040(9) 0.01328(14) 0.84068(8) 0.0259(2) Uani 1 1 d . . .
C8 C 0.68005(11) -0.17852(18) 0.85622(11) 0.0313(3) Uani 1 1 d . . .
H8A H 0.6630 -0.2500 0.7915 0.038 Uiso 1 1 calc R . .
H8B H 0.6343 -0.2359 0.9119 0.038 Uiso 1 1 calc R . .
C9 C 0.81082(11) -0.19105(19) 0.88518(9) 0.0297(3) Uani 1 1 d . . .
H9 H 0.8432 -0.1079 0.9365 0.036 Uiso 1 1 calc R . .
C10 C 0.88368(10) -0.31253(18) 0.84274(10) 0.0290(2) Uani 1 1 d . . .
H10 H 0.8496 -0.3932 0.7910 0.035 Uiso 1 1 calc R . .
C11 C 1.01238(11) -0.33395(18) 0.86844(10) 0.0286(3) Uani 1 1 d . . .
C12 C 1.07122(12) -0.4923(2) 0.83435(11) 0.0349(3) Uani 1 1 d . . .
H12 H 1.0274 -0.5873 0.7983 0.042 Uiso 1 1 calc R . .
C13 C 1.19367(13) -0.5119(2) 0.85279(12) 0.0413(3) Uani 1 1 d . . .
H13 H 1.2326 -0.6212 0.8302 0.050 Uiso 1 1 calc R . .
C14 C 1.25892(12) -0.3743(2) 0.90353(11) 0.0405(3) Uani 1 1 d . . .
H14 H 1.3428 -0.3873 0.9147 0.049 Uiso 1 1 calc R . .
C15 C 1.20182(12) -0.2172(2) 0.93804(11) 0.0397(3) Uani 1 1 d . . .
H15 H 1.2466 -0.1221 0.9732 0.048 Uiso 1 1 calc R . .
C16 C 1.07916(12) -0.1974(2) 0.92166(10) 0.0352(3) Uani 1 1 d . . .
H16 H 1.0405 -0.0900 0.9469 0.042 Uiso 1 1 calc R . .
S1' S 0.58089(3) 0.20891(5) 0.32305(3) 0.03788(9) Uani 1 1 d . . .
C2' C 0.64577(12) 0.10394(19) 0.43273(10) 0.0312(3) Uani 1 1 d . . .
S2' S 0.61964(5) -0.11719(5) 0.45682(3) 0.05136(12) Uani 1 1 d . . .
N3' N 0.72008(9) 0.22740(15) 0.48691(8) 0.0268(2) Uani 1 1 d . . .
C4' C 0.75507(11) 0.39167(17) 0.42464(9) 0.0278(2) Uani 1 1 d . . .
H4' H 0.7718 0.4994 0.4723 0.033 Uiso 1 1 calc R . .
C5' C 0.64404(13) 0.4340(2) 0.35540(13) 0.0410(3) Uani 1 1 d . . .
H5A' H 0.6657 0.5013 0.2918 0.049 Uiso 1 1 calc R . .
H5B' H 0.5868 0.5107 0.3931 0.049 Uiso 1 1 calc R . .
C6' C 0.86468(11) 0.35568(19) 0.35989(9) 0.0302(3) Uani 1 1 d . . .
H6' H 0.8395 0.2742 0.2998 0.036 Uiso 1 1 calc R . .
C7' C 0.96551(13) 0.2587(2) 0.42133(12) 0.0431(4) Uani 1 1 d . . .
H7'A H 1.0327 0.2390 0.3764 0.065 Uiso 1 1 calc R . .
H7'B H 0.9375 0.1382 0.4464 0.065 Uiso 1 1 calc R . .
H7'C H 0.9914 0.3362 0.4808 0.065 Uiso 1 1 calc R . .
C8' C 0.90878(16) 0.5399(2) 0.31679(12) 0.0465(4) Uani 1 1 d . . .
H8'A H 0.9315 0.6235 0.3745 0.070 Uiso 1 1 calc R . .
H8'B H 0.8450 0.5975 0.2733 0.070 Uiso 1 1 calc R . .
H8'C H 0.9781 0.5171 0.2749 0.070 Uiso 1 1 calc R . .

loop_
_atom_site_aniso_label
_atom_site_aniso_U_11
_atom_site_aniso_U_22
_atom_site_aniso_U_33
_atom_site_aniso_U_23
_atom_site_aniso_U_13
_atom_site_aniso_U_12
C1 0.0319(6) 0.0317(6) 0.0251(5) -0.0016(5) 0.0053(4) -0.0034(5)
O1 0.0427(5) 0.0465(6) 0.0283(4) -0.0028(4) 0.0016(4) -0.0195(5)
C2 0.0384(7) 0.0303(6) 0.0273(6) -0.0024(5) 0.0052(5) -0.0093(5)
C3 0.0242(5) 0.0253(6) 0.0255(5) 0.0021(4) 0.0018(4) -0.0018(4)
C4 0.0396(7) 0.0253(6) 0.0347(6) 0.0031(5) 0.0042(5) 0.0033(5)
C5 0.0320(6) 0.0296(7) 0.0360(7) -0.0034(5) 0.0029(5) 0.0072(5)
C6 0.0248(5) 0.0327(6) 0.0237(5) -0.0007(5) 0.0002(4) 0.0017(5)
O6 0.0303(5) 0.0451(6) 0.0504(6) 0.0094(5) 0.0129(4) -0.0002(4)
N7 0.0248(5) 0.0258(5) 0.0274(5) 0.0051(4) 0.0031(4) 0.0025(4)
C8 0.0290(6) 0.0262(6) 0.0387(7) 0.0062(5) 0.0029(5) 0.0031(5)
C9 0.0307(6) 0.0295(6) 0.0286(6) 0.0033(5) 0.0001(5) 0.0054(5)
C10 0.0282(6) 0.0278(6) 0.0313(6) 0.0011(5) 0.0028(5) -0.0011(5)
C11 0.0272(5) 0.0315(6) 0.0273(6) 0.0026(5) 0.0050(5) 0.0020(5)
C12 0.0336(7) 0.0324(7) 0.0391(7) 0.0008(5) 0.0058(5) 0.0025(5)
C13 0.0360(7) 0.0446(8) 0.0438(8) 0.0057(7) 0.0094(6) 0.0123(6)
C14 0.0285(6) 0.0614(9) 0.0316(7) 0.0101(7) 0.0010(5) 0.0056(6)
C15 0.0335(7) 0.0543(9) 0.0308(6) -0.0023(6) -0.0025(5) -0.0042(6)
C16 0.0347(6) 0.0401(7) 0.0309(6) -0.0043(6) 0.0037(5) 0.0022(6)
S1' 0.03453(16) 0.03997(18) 0.03834(18) -0.00468(15) -0.00727(12) -0.00183(14)
C2' 0.0357(6) 0.0302(6) 0.0281(6) -0.0074(5) 0.0056(5) -0.0052(5)
S2' 0.0861(3) 0.03096(18) 0.03685(18) -0.00635(15) 0.00085(18) -0.02184(19)
N3' 0.0316(5) 0.0244(5) 0.0245(5) -0.0036(4) 0.0035(4) -0.0040(4)
C4' 0.0340(6) 0.0214(5) 0.0280(5) 0.0009(5) 0.0001(5) -0.0013(5)
C5' 0.0396(7) 0.0287(7) 0.0535(9) 0.0008(6) -0.0097(6) 0.0031(5)
C6' 0.0332(6) 0.0339(7) 0.0237(5) 0.0002(5) 0.0013(5) -0.0061(5)
C7' 0.0336(7) 0.0562(10) 0.0396(7) 0.0036(6) 0.0026(6) 0.0058(6)
C8' 0.0587(9) 0.0442(9) 0.0365(7) 0.0055(6) 0.0021(7) -0.0193(7)

loop_
_geom_bond_atom_site_label_1
_geom_bond_atom_site_label_2
_geom_bond_distance
_geom_bond_site_symmetry_2
_geom_bond_publ_flag
C1 O1 1.2068(16) . yes
C1 N3' 1.4153(15) . yes
C1 C2 1.5083(17) . yes
C2 C3 1.5286(16) . yes
C2 H2A 0.9900 . ?
C2 H2B 0.9900 . ?
C3 N7 1.4644(14) . yes
C3 C4 1.5419(17) . yes
C3 H3 1.0000 . ?
C4 C5 1.5180(19) . yes
C4 H4A 0.9900 . ?
C4 H4B 0.9900 . ?
C5 C6 1.5063(17) . yes
C5 H5A 0.9900 . ?
C5 H5B 0.9900 . ?
C6 O6 1.2233(16) . yes
C6 N7 1.3535(15) . yes
N7 C8 1.4584(17) . yes
C8 C9 1.5002(17) . yes
C8 H8A 0.9900 . ?
C8 H8B 0.9900 . ?
C9 C10 1.3294(17) . yes
C9 H9 0.9500 . ?
C10 C11 1.4749(17) . yes
C10 H10 0.9500 . ?
C11 C16 1.3949(19) . yes
C11 C12 1.3953(18) . yes
C12 C13 1.3908(19) . yes
C12 H12 0.9500 . ?
C13 C14 1.377(2) . yes
C13 H13 0.9500 . ?
C14 C15 1.380(2) . yes
C14 H14 0.9500 . ?
C15 C16 1.390(2) . yes
C15 H15 0.9500 . ?
C16 H16 0.9500 . ?
S1' C2' 1.7315(14) . yes
S1' C5' 1.8061(15) . yes
C2' N3' 1.3840(16) . yes
C2' S2' 1.6467(14) . yes
N3' C4' 1.4885(15) . yes
C4' C5' 1.5294(18) . yes
C4' C6' 1.5377(17) . yes
C4' H4' 1.0000 . ?
C5' H5A' 0.9900 . ?
C5' H5B' 0.9900 . ?
C6' C7' 1.520(2) . yes
C6' C8' 1.5255(19) . yes
C6' H6' 1.0000 . ?
C7' H7'A 0.9800 . ?
C7' H7'B 0.9800 . ?
C7' H7'C 0.9800 . ?
C8' H8'A 0.9800 . ?
C8' H8'B 0.9800 . ?
C8' H8'C 0.9800 . ?

loop_
_cod_related_entry_id
_cod_related_entry_database
_cod_related_entry_code
1 ChemSpider 9924723
